data_4088608
loop_
_publ_author_name
'Hirai, Masato'
'Myahkostupov, Mykhaylo'
'Castellano, Felix N.'
'Gabba\"i, Fran\,cois P.'

_publ_section_title
;
 1-Pyrenyl- and 3-Perylenyl-antimony(V) Derivatives for the Fluorescence
 Turn-On Sensing of Fluoride Ions in Water at Sub-ppm Concentrations
;
_journal_issue 11
_journal_name_full Organometallics
_journal_page_first 1854
_journal_paper_doi 10.1021/acs.organomet.6b00233
_journal_volume 35
_journal_year 2016
_chemical_formula_moiety '2(C38 H26 Br Sb)'
_chemical_formula_sum 'C76 H52 Br2 Sb2'
_chemical_formula_weight 1368.49
_space_group_crystal_system monoclinic
_space_group_IT_number 7
_space_group_name_Hall 'P -2yc'
_space_group_name_H-M_alt 'P 1 c 1'
_atom_sites_solution_hydrogens geom
_audit_creation_method SHELXL-2014/7
_cell_angle_alpha 90
_cell_angle_beta 114.509(3)
_cell_angle_gamma 90
_cell_formula_units_Z 2
_cell_length_a 18.230(4)
_cell_length_b 11.474(3)
_cell_length_c 16.730(4)
_cell_measurement_reflns_used 9484
_cell_measurement_temperature 110(2)
_cell_measurement_theta_max 24.84
_cell_measurement_theta_min 2.16
_cell_volume 3184.1(13)
_computing_cell_refinement 'Bruker SMART'
_computing_data_collection 'Bruker SMART'
_computing_data_reduction 'Bruker SAINT'
_computing_molecular_graphics 'Bruker SHELXTL'
_computing_publication_material 'Bruker SHELXTL'
_computing_structure_refinement 'SHELXL-2014/7 (Sheldrick, 2014)'
_computing_structure_solution 'Bruker SHELXTL'
_diffrn_ambient_temperature 110(2)
_diffrn_measured_fraction_theta_full 1.000
_diffrn_measured_fraction_theta_max 0.997
_diffrn_measurement_device_type 'CCD area detector'
_diffrn_measurement_method 'phi and omega scans'
_diffrn_radiation_type MoK\a
_diffrn_radiation_wavelength 0.71073
_diffrn_reflns_av_R_equivalents 0.0441
_diffrn_reflns_av_unetI/netI 0.0695
_diffrn_reflns_Laue_measured_fraction_full 1.000
_diffrn_reflns_Laue_measured_fraction_max 0.997
_diffrn_reflns_limit_h_max 23
_diffrn_reflns_limit_h_min -23
_diffrn_reflns_limit_k_max 14
_diffrn_reflns_limit_k_min -14
_diffrn_reflns_limit_l_max 21
_diffrn_reflns_limit_l_min -21
_diffrn_reflns_number 36102
_diffrn_reflns_point_group_measured_fraction_full 0.999
_diffrn_reflns_point_group_measured_fraction_max 0.994
_diffrn_reflns_theta_full 25.242
_diffrn_reflns_theta_max 27.314
_diffrn_reflns_theta_min 1.775
_exptl_absorpt_coefficient_mu 2.145
_exptl_absorpt_correction_T_max 0.7455
_exptl_absorpt_correction_T_min 0.6128
_exptl_absorpt_correction_type multi-scan
_exptl_absorpt_process_details sadabs
_exptl_crystal_colour brown
_exptl_crystal_density_diffrn 1.427
_exptl_crystal_description needle
_exptl_crystal_F_000 1360
_exptl_crystal_size_max 0.130
_exptl_crystal_size_mid 0.110
_exptl_crystal_size_min 0.080
_refine_diff_density_max 0.582
_refine_diff_density_min -0.390
_refine_diff_density_rms 0.075
_refine_ls_abs_structure_details
; 
 Flack x determined using 4862 quotients [(I+)-(I-)]/[(I+)+(I-)] 
 (Parsons, Flack and Wagner, Acta Cryst. B69 (2013) 249-259). 
;
_refine_ls_abs_structure_Flack 0.013(5)
_refine_ls_extinction_method none
_refine_ls_goodness_of_fit_ref 0.714
_refine_ls_hydrogen_treatment riding
_refine_ls_matrix_type full
_refine_ls_number_parameters 716
_refine_ls_number_reflns 14271
_refine_ls_number_restraints 2
_refine_ls_restrained_S_all 0.714
_refine_ls_R_factor_all 0.0507
_refine_ls_R_factor_gt 0.0357
_refine_ls_shift/su_max 0.015
_refine_ls_shift/su_mean 0.000
_refine_ls_structure_factor_coef Fsqd
_refine_ls_weighting_details 'w=1/[\s^2^(Fo^2^)+(0.0907P)^2^] where P=(Fo^2^+2Fc^2^)/3'
_refine_ls_weighting_scheme calc
_refine_ls_wR_factor_gt 0.0911
_refine_ls_wR_factor_ref 0.1032
_reflns_Friedel_coverage 0.990
_reflns_Friedel_fraction_full 0.997
_reflns_Friedel_fraction_max 0.990
_reflns_number_gt 11638
_reflns_number_total 14271
_reflns_threshold_expression 'I > 2\s(I)'
_cod_data_source_file om6b00233_si_002.cif
_cod_data_source_block 3Br
_cod_depositor_comments
;
The following automatic conversions were performed:

data item '_chemical_melting_point' value 'none' was changed to '?'
-- the value is undefined or not given.

Automatic conversion script
Id: cif_fix_values 6909 2019-04-08 15:41:33Z antanas 
;
_cod_original_cell_volume 3184.2(13)
_cod_original_sg_symbol_H-M 'P c'
_cod_database_code 4088608
_shelx_shelxl_version_number 2014/7
_shelx_space_group_comment
; 
The symmetry employed for this shelxl refinement is uniquely defined 
by the following loop, which should always be used as a source of 
symmetry information in preference to the above space-group names. 
They are only intended as comments. 
;
_shelx_estimated_absorpt_t_min 0.768
_shelx_estimated_absorpt_t_max 0.847
_platon_squeeze_void_probe_radius 1.20

loop_
_space_group_symop_operation_xyz
'x, y, z'
'x, -y, z+1/2'

loop_
_atom_site_label
_atom_site_type_symbol
_atom_site_fract_x
_atom_site_fract_y
_atom_site_fract_z
_atom_site_U_iso_or_equiv
_atom_site_adp_type
_atom_site_occupancy
_atom_site_site_symmetry_order
_atom_site_calc_flag
_atom_site_refinement_flags_posn
_atom_site_refinement_flags_adp
_atom_site_refinement_flags_occupancy
_atom_site_disorder_assembly
_atom_site_disorder_group
Sb1 Sb 0.67493(2) 0.64521(4) 0.47998(2) 0.02510(11) Uani 1 1 d . . . . .
Sb2 Sb -0.00296(2) 0.13871(4) 0.52552(3) 0.03120(13) Uani 1 1 d . . . . .
Br1 Br 0.67700(5) 0.39244(7) 0.46024(5) 0.03625(19) Uani 1 1 d . . . . .
Br2 Br -0.02912(5) 0.38639(7) 0.50176(5) 0.03307(17) Uani 1 1 d . . . . .
C1 C 0.6665(4) 0.8280(6) 0.5040(5) 0.0289(15) Uani 1 1 d . . . . .
C2 C 0.7344(6) 0.8989(8) 0.5232(7) 0.051(2) Uani 1 1 d . . . . .
H2 H 0.7836 0.8644 0.5287 0.061 Uiso 1 1 calc R U . . .
C3 C 0.7312(6) 1.0181(8) 0.5343(6) 0.053(2) Uani 1 1 d . . . . .
H3 H 0.7777 1.0652 0.5475 0.063 Uiso 1 1 calc R U . . .
C4 C 0.6585(6) 1.0676(7) 0.5258(6) 0.050(2) Uani 1 1 d . . . . .
H4 H 0.6548 1.1494 0.5321 0.060 Uiso 1 1 calc R U . . .
C5 C 0.5919(6) 0.9982(8) 0.5084(8) 0.064(3) Uani 1 1 d . . . . .
H5 H 0.5429 1.0320 0.5043 0.077 Uiso 1 1 calc R U . . .
C6 C 0.5962(5) 0.8796(7) 0.4969(6) 0.045(2) Uani 1 1 d . . . . .
H6 H 0.5496 0.8329 0.4837 0.054 Uiso 1 1 calc R U . . .
C7 C 0.7799(4) 0.6150(6) 0.5961(5) 0.0278(15) Uani 1 1 d . . . . .
C8 C 0.7899(5) 0.6751(7) 0.6707(5) 0.0371(17) Uani 1 1 d . . . . .
H8 H 0.7492 0.7274 0.6700 0.044 Uiso 1 1 calc R U . . .
C9 C 0.8586(5) 0.6599(7) 0.7466(5) 0.0439(19) Uani 1 1 d . . . . .
H9 H 0.8632 0.6977 0.7991 0.053 Uiso 1 1 calc R U . . .
C10 C 0.9203(5) 0.5910(7) 0.7476(6) 0.0391(19) Uani 1 1 d . . . . .
H10 H 0.9681 0.5818 0.7999 0.047 Uiso 1 1 calc R U . . .
C11 C 0.9116(4) 0.5351(7) 0.6708(5) 0.0369(17) Uani 1 1 d . . . . .
H11 H 0.9549 0.4896 0.6703 0.044 Uiso 1 1 calc R U . . .
C12 C 0.8416(4) 0.5437(6) 0.5950(5) 0.0329(16) Uani 1 1 d . . . . .
H12 H 0.8356 0.5023 0.5434 0.039 Uiso 1 1 calc R U . . .
C13 C 0.6961(5) 0.6629(7) 0.3639(5) 0.0325(17) Uani 1 1 d . . . . .
C14 C 0.7386(5) 0.5811(7) 0.3398(6) 0.0408(18) Uani 1 1 d . . . . .
H14 H 0.7592 0.5128 0.3738 0.049 Uiso 1 1 calc R U . . .
C15 C 0.7500(6) 0.6020(8) 0.2645(6) 0.048(2) Uani 1 1 d . . . . .
H15 H 0.7809 0.5481 0.2481 0.057 Uiso 1 1 calc R U . . .
C16 C 0.7190(5) 0.6963(9) 0.2134(6) 0.048(2) Uani 1 1 d . . . . .
H16 H 0.7268 0.7071 0.1612 0.057 Uiso 1 1 calc R U . . .
C17 C 0.6760(7) 0.7764(9) 0.2373(6) 0.059(2) Uani 1 1 d . . . . .
H17 H 0.6534 0.8426 0.2014 0.071 Uiso 1 1 calc R U . . .
C18 C 0.6655(5) 0.7606(7) 0.3139(5) 0.0438(19) Uani 1 1 d . . . . .
H18 H 0.6373 0.8172 0.3317 0.053 Uiso 1 1 calc R U . . .
C19 C 0.5528(4) 0.6065(6) 0.4503(5) 0.0273(14) Uani 1 1 d . . . . .
C20 C 0.5012(4) 0.6093(6) 0.3632(5) 0.0325(16) Uani 1 1 d . . . . .
H20 H 0.5220 0.6175 0.3200 0.039 Uiso 1 1 calc R U . . .
C21 C 0.4186(5) 0.6002(7) 0.3378(5) 0.0352(17) Uani 1 1 d . . . . .
H21 H 0.3840 0.6042 0.2770 0.042 Uiso 1 1 calc R U . . .
C22 C 0.3844(4) 0.5856(6) 0.3974(4) 0.0270(14) Uani 1 1 d . . . . .
C23 C 0.4378(4) 0.5792(6) 0.4887(4) 0.0264(14) Uani 1 1 d . . . . .
C24 C 0.5236(4) 0.5906(6) 0.5160(5) 0.0282(14) Uani 1 1 d . . . . .
C25 C 0.5744(4) 0.5850(7) 0.6059(5) 0.0356(17) Uani 1 1 d . . . . .
H25 H 0.6311 0.5910 0.6245 0.043 Uiso 1 1 calc R U . . .
C26 C 0.5434(5) 0.5711(9) 0.6675(5) 0.047(2) Uani 1 1 d . . . . .
H26 H 0.5787 0.5697 0.7282 0.056 Uiso 1 1 calc R U . . .
C27 C 0.4606(4) 0.5589(8) 0.6413(5) 0.0411(19) Uani 1 1 d . . . . .
H27 H 0.4406 0.5484 0.6849 0.049 Uiso 1 1 calc R U . . .
C28 C 0.4064(4) 0.5616(6) 0.5535(4) 0.0273(14) Uani 1 1 d . . . . .
C29 C 0.13035(16) 0.5550(4) 0.3191(2) 0.0412(19) Uani 1 1 d G . . . .
H29 H 0.0739 0.5465 0.3010 0.049 Uiso 1 1 calc R U . . .
C30 C 0.1610(2) 0.5790(4) 0.25742(17) 0.051(2) Uani 1 1 d G . . . .
H30 H 0.1255 0.5870 0.1972 0.062 Uiso 1 1 calc R U . . .
C31 C 0.2436(2) 0.5915(4) 0.28391(19) 0.0431(19) Uani 1 1 d G . . . .
H31 H 0.2646 0.6079 0.2417 0.052 Uiso 1 1 calc R U . . .
C32 C 0.29562(18) 0.5799(4) 0.3721(2) 0.0305(15) Uani 1 1 d G . . . .
C33 C 0.26496(15) 0.5558(3) 0.43377(17) 0.0288(15) Uani 1 1 d G . . . .
C34 C 0.18233(15) 0.5434(3) 0.40728(18) 0.0335(16) Uani 1 1 d G . . . .
C35 C 0.15167(18) 0.5193(4) 0.4690(2) 0.0386(18) Uani 1 1 d G . . . .
H35 H 0.0952 0.5108 0.4509 0.046 Uiso 1 1 calc R U . . .
C36 C 0.2036(2) 0.5077(4) 0.5571(2) 0.0407(18) Uani 1 1 d G . . . .
H36 H 0.1827 0.4912 0.5993 0.049 Uiso 1 1 calc R U . . .
C37 C 0.2863(2) 0.5201(4) 0.58363(18) 0.0374(18) Uani 1 1 d G . . . .
H37 H 0.3218 0.5122 0.6439 0.045 Uiso 1 1 calc R U . . .
C38 C 0.31693(16) 0.5442(4) 0.52194(18) 0.0322(16) Uani 1 1 d G . . . .
C39 C -0.0053(5) 0.1634(7) 0.6500(5) 0.0365(18) Uani 1 1 d . . . . .
C40 C 0.0499(6) 0.1027(8) 0.7210(6) 0.049(2) Uani 1 1 d . . . . .
H40 H 0.0868 0.0507 0.7128 0.059 Uiso 1 1 calc R U . . .
C41 C 0.0516(7) 0.1173(9) 0.8038(6) 0.059(3) Uani 1 1 d . . . . .
H41 H 0.0906 0.0778 0.8529 0.071 Uiso 1 1 calc R U . . .
C42 C -0.0046(6) 0.1904(9) 0.8142(6) 0.054(2) Uani 1 1 d . . . . .
H42 H -0.0037 0.2014 0.8709 0.064 Uiso 1 1 calc R U . . .
C43 C -0.0609(5) 0.2466(8) 0.7435(6) 0.046(2) Uani 1 1 d . . . . .
H43 H -0.1008 0.2933 0.7507 0.056 Uiso 1 1 calc R U . . .
C44 C -0.0602(5) 0.2358(7) 0.6615(5) 0.0402(18) Uani 1 1 d . . . . .
H44 H -0.0977 0.2784 0.6131 0.048 Uiso 1 1 calc R U . . .
C45 C -0.1174(5) 0.1205(7) 0.4182(5) 0.0327(17) Uani 1 1 d . . . . .
C46 C -0.1248(6) 0.0396(7) 0.3547(6) 0.049(2) Uani 1 1 d . . . . .
H46 H -0.0794 -0.0059 0.3603 0.058 Uiso 1 1 calc R U . . .
C47 C -0.1965(6) 0.0237(8) 0.2837(6) 0.055(2) Uani 1 1 d . . . . .
H47 H -0.2005 -0.0309 0.2394 0.066 Uiso 1 1 calc R U . . .
C48 C -0.2630(6) 0.0871(8) 0.2766(6) 0.047(2) Uani 1 1 d . . . . .
H48 H -0.3130 0.0752 0.2276 0.057 Uiso 1 1 calc R U . . .
C49 C -0.2580(5) 0.1673(8) 0.3396(6) 0.045(2) Uani 1 1 d . . . . .
H49 H -0.3045 0.2092 0.3351 0.055 Uiso 1 1 calc R U . . .
C50 C -0.1837(4) 0.1867(7) 0.4103(5) 0.0357(17) Uani 1 1 d . . . . .
H50 H -0.1787 0.2449 0.4527 0.043 Uiso 1 1 calc R U . . .
C51 C 0.0199(5) -0.0475(7) 0.5399(6) 0.044(2) Uani 1 1 d . . . . .
C52 C 0.0886(5) -0.0979(7) 0.5426(5) 0.0407(18) Uani 1 1 d . . . . .
H52 H 0.1306 -0.0506 0.5405 0.049 Uiso 1 1 calc R U . . .
C53 C 0.0973(6) -0.2177(7) 0.5484(6) 0.050(2) Uani 1 1 d . . . . .
H53 H 0.1454 -0.2515 0.5498 0.060 Uiso 1 1 calc R U . . .
C54 C 0.0401(7) -0.2871(9) 0.5521(7) 0.060(3) Uani 1 1 d . . . . .
H54 H 0.0474 -0.3692 0.5555 0.072 Uiso 1 1 calc R U . . .
C55 C -0.0275(9) -0.2405(9) 0.5509(11) 0.102(5) Uani 1 1 d . . . . .
H55 H -0.0683 -0.2889 0.5544 0.122 Uiso 1 1 calc R U . . .
C56 C -0.0374(9) -0.1176(10) 0.5444(13) 0.110(6) Uani 1 1 d . . . . .
H56 H -0.0856 -0.0842 0.5431 0.132 Uiso 1 1 calc R U . . .
C57 C 0.1067(4) 0.1857(8) 0.5189(4) 0.036(2) Uani 0.605(8) 1 d G . P A 1
C58 C 0.1728(5) 0.1899(8) 0.5998(3) 0.047(4) Uani 0.605(8) 1 d G . P A 1
H58 H 0.1654 0.1803 0.6524 0.056 Uiso 0.605(8) 1 calc R U P A 1
C59 C 0.2496(4) 0.2082(7) 0.6037(3) 0.044(3) Uani 0.605(8) 1 d G . P A 1
H59 H 0.2947 0.2111 0.6590 0.053 Uiso 0.605(8) 1 calc R U P A 1
C60 C 0.2603(3) 0.2222(7) 0.5267(4) 0.030(3) Uani 0.605(8) 1 d G . P A 1
C61 C 0.1942(3) 0.2180(5) 0.4458(3) 0.031(3) Uani 0.605(8) 1 d G . P A 1
C62 C 0.1174(3) 0.1997(5) 0.4419(3) 0.031(3) Uani 0.605(8) 1 d G . P A 1
C63 C 0.0514(3) 0.1955(8) 0.3610(4) 0.036(2) Uani 0.605(8) 1 d G . P A 1
H63 H -0.0011 0.1830 0.3583 0.044 Uiso 0.605(8) 1 calc R U P A 1
C64 C 0.0621(4) 0.2095(8) 0.2840(3) 0.049(4) Uani 0.605(8) 1 d G . P A 1
H64 H 0.0170 0.2066 0.2287 0.059 Uiso 0.605(8) 1 calc R U P A 1
C65 C 0.1389(4) 0.2278(8) 0.2879(3) 0.046(4) Uani 0.605(8) 1 d G . P A 1
H65 H 0.1462 0.2373 0.2353 0.056 Uiso 0.605(8) 1 calc R U P A 1
C66 C 0.2050(3) 0.2320(7) 0.3688(4) 0.037(3) Uani 0.605(8) 1 d G . P A 1
C67 C 0.4970(3) 0.2863(8) 0.5377(5) 0.051(3) Uani 0.605(8) 1 d G . P A 1
H67 H 0.5494 0.3005 0.5404 0.061 Uiso 0.605(8) 1 calc R U P A 1
C68 C 0.4863(4) 0.2730(8) 0.6147(4) 0.074(6) Uani 0.605(8) 1 d G . P A 1
H68 H 0.5312 0.2781 0.6700 0.088 Uiso 0.605(8) 1 calc R U P A 1
C69 C 0.4097(5) 0.2523(8) 0.6107(4) 0.052(4) Uani 0.605(8) 1 d G . P A 1
H69 H 0.4023 0.2432 0.6633 0.063 Uiso 0.605(8) 1 calc R U P A 1
C70 C 0.3439(4) 0.2449(7) 0.5298(4) 0.031(3) Uani 0.605(8) 1 d G . P A 1
C71 C 0.3547(3) 0.2582(5) 0.4527(4) 0.033(3) Uani 0.605(8) 1 d G . P A 1
C72 C 0.4313(3) 0.2789(6) 0.4567(4) 0.051(3) Uani 0.605(8) 1 d G . P A 1
C73 C 0.4421(5) 0.2923(9) 0.3797(5) 0.056(5) Uani 0.605(8) 1 d G . P A 1
H73 H 0.4944 0.3064 0.3824 0.067 Uiso 0.605(8) 1 calc R U P A 1
C74 C 0.3763(6) 0.2848(10) 0.2987(5) 0.079(7) Uani 0.605(8) 1 d G . P A 1
H74 H 0.3837 0.2940 0.2461 0.095 Uiso 0.605(8) 1 calc R U P A 1
C75 C 0.2997(5) 0.2641(10) 0.2948(4) 0.065(5) Uani 0.605(8) 1 d G . P A 1
H75 H 0.2548 0.2591 0.2394 0.078 Uiso 0.605(8) 1 calc R U P A 1
C76 C 0.2889(4) 0.2508(8) 0.3718(4) 0.045(4) Uani 0.605(8) 1 d G . P A 1
C57' C 0.0910(4) 0.1786(11) 0.4815(7) 0.032(5) Uani 0.395(8) 1 d G . P A 2
C58' C 0.0617(5) 0.1900(11) 0.3909(6) 0.043(4) Uani 0.395(8) 1 d G . P A 2
H58' H 0.0055 0.1845 0.3555 0.051 Uiso 0.395(8) 1 calc R U P A 2
C59' C 0.1148(6) 0.2096(12) 0.3520(5) 0.049(4) Uani 0.395(8) 1 d G . P A 2
H59' H 0.0948 0.2175 0.2900 0.059 Uiso 0.395(8) 1 calc R U P A 2
C60' C 0.1971(6) 0.2177(11) 0.4037(5) 0.040(4) Uani 0.395(8) 1 d G . P A 2
C61' C 0.2264(4) 0.2062(7) 0.4944(5) 0.025(4) Uani 0.395(8) 1 d G . P A 2
C62' C 0.1733(4) 0.1867(7) 0.5333(5) 0.038(3) Uani 0.395(8) 1 d G . P A 2
C63' C 0.2025(6) 0.1752(12) 0.6240(5) 0.042(4) Uani 0.395(8) 1 d G . P A 2
H63' H 0.1663 0.1618 0.6506 0.050 Uiso 0.395(8) 1 calc R U P A 2
C64' C 0.2848(6) 0.1833(12) 0.6758(5) 0.043(4) Uani 0.395(8) 1 d G . P A 2
H64' H 0.3048 0.1754 0.7377 0.051 Uiso 0.395(8) 1 calc R U P A 2
C65' C 0.3379(5) 0.2029(11) 0.6369(6) 0.049(6) Uani 0.395(8) 1 d G . P A 2
H65' H 0.3942 0.2084 0.6723 0.059 Uiso 0.395(8) 1 calc R U P A 2
C66' C 0.3087(4) 0.2143(10) 0.5462(6) 0.030(5) Uani 0.395(8) 1 d G . P A 2
C67' C 0.3625(6) 0.2697(13) 0.2836(6) 0.048(6) Uani 0.395(8) 1 d G . P A 2
H67' H 0.3985 0.2834 0.2567 0.058 Uiso 0.395(8) 1 calc R U P A 2
C68' C 0.2811(7) 0.2508(14) 0.2320(6) 0.067(6) Uani 0.395(8) 1 d G . P A 2
H68' H 0.2614 0.2516 0.1698 0.081 Uiso 0.395(8) 1 calc R U P A 2
C69' C 0.2285(5) 0.2308(14) 0.2714(7) 0.049(4) Uani 0.395(8) 1 d G . P A 2
H69' H 0.1728 0.2179 0.2361 0.059 Uiso 0.395(8) 1 calc R U P A 2
C70' C 0.2572(5) 0.2296(13) 0.3624(7) 0.048(6) Uani 0.395(8) 1 d G . P A 2
C71' C 0.3387(5) 0.2485(8) 0.4141(6) 0.025(4) Uani 0.395(8) 1 d G . P A 2
C72' C 0.3913(5) 0.2686(9) 0.3747(6) 0.038(3) Uani 0.395(8) 1 d G . P A 2
C73' C 0.4727(5) 0.2874(13) 0.4263(7) 0.040(4) Uani 0.395(8) 1 d G . P A 2
H73' H 0.5087 0.3011 0.3994 0.048 Uiso 0.395(8) 1 calc R U P A 2
C74' C 0.5015(5) 0.2863(13) 0.5173(7) 0.067(6) Uani 0.395(8) 1 d G . P A 2
H74' H 0.5571 0.2992 0.5526 0.081 Uiso 0.395(8) 1 calc R U P A 2
C75' C 0.4488(7) 0.2663(12) 0.5567(6) 0.042(4) Uani 0.395(8) 1 d G . P A 2
H75' H 0.4685 0.2655 0.6190 0.050 Uiso 0.395(8) 1 calc R U P A 2
C76' C 0.3674(6) 0.2474(11) 0.5051(6) 0.040(4) Uani 0.395(8) 1 d G . P A 2

loop_
_atom_site_aniso_label
_atom_site_aniso_U_11
_atom_site_aniso_U_22
_atom_site_aniso_U_33
_atom_site_aniso_U_23
_atom_site_aniso_U_13
_atom_site_aniso_U_12
Sb1 0.0223(2) 0.0264(3) 0.0303(2) -0.0010(2) 0.01461(18) -0.0016(2)
Sb2 0.0355(3) 0.0284(3) 0.0379(3) 0.0034(2) 0.0234(2) 0.0014(2)
Br1 0.0347(4) 0.0266(4) 0.0538(5) -0.0043(3) 0.0248(4) -0.0040(3)
Br2 0.0395(4) 0.0272(4) 0.0409(4) -0.0002(3) 0.0251(3) -0.0015(3)
C1 0.036(4) 0.022(3) 0.035(4) 0.003(3) 0.020(3) -0.003(3)
C2 0.047(5) 0.038(5) 0.078(7) -0.008(4) 0.038(5) -0.005(4)
C3 0.063(6) 0.037(5) 0.063(6) -0.009(4) 0.032(5) -0.022(4)
C4 0.076(7) 0.028(4) 0.049(5) -0.002(4) 0.030(5) 0.004(4)
C5 0.063(6) 0.032(5) 0.106(9) 0.002(5) 0.044(6) 0.015(4)
C6 0.043(5) 0.030(4) 0.069(6) -0.012(4) 0.032(4) 0.001(3)
C7 0.024(3) 0.026(3) 0.036(4) -0.007(3) 0.016(3) -0.006(3)
C8 0.036(4) 0.037(4) 0.039(4) -0.005(3) 0.017(3) 0.005(3)
C9 0.040(4) 0.051(5) 0.037(4) -0.019(4) 0.013(4) -0.003(4)
C10 0.036(4) 0.042(5) 0.039(4) -0.005(4) 0.015(4) 0.003(3)
C11 0.031(4) 0.041(4) 0.034(4) 0.005(3) 0.008(3) 0.008(3)
C12 0.031(4) 0.034(4) 0.034(4) 0.001(3) 0.013(3) 0.001(3)
C13 0.033(4) 0.035(4) 0.035(4) -0.002(3) 0.019(3) -0.006(3)
C14 0.040(4) 0.043(5) 0.049(5) -0.003(4) 0.029(4) -0.004(4)
C15 0.055(5) 0.049(5) 0.054(5) -0.006(4) 0.037(4) -0.008(4)
C16 0.053(5) 0.061(6) 0.040(5) -0.005(4) 0.030(4) -0.018(5)
C17 0.083(7) 0.057(6) 0.048(5) 0.013(5) 0.036(5) 0.006(5)
C18 0.062(5) 0.039(5) 0.039(4) 0.004(3) 0.029(4) 0.006(4)
C19 0.025(3) 0.026(3) 0.035(4) 0.001(3) 0.017(3) -0.001(3)
C20 0.029(4) 0.039(4) 0.034(4) -0.004(3) 0.017(3) -0.005(3)
C21 0.032(4) 0.046(5) 0.026(4) -0.007(3) 0.010(3) -0.006(3)
C22 0.023(3) 0.028(4) 0.033(4) -0.002(3) 0.014(3) 0.000(3)
C23 0.026(3) 0.026(3) 0.031(4) -0.001(3) 0.015(3) 0.001(3)
C24 0.032(4) 0.022(3) 0.034(4) 0.004(3) 0.017(3) 0.000(3)
C25 0.019(3) 0.052(5) 0.033(4) 0.010(3) 0.008(3) 0.001(3)
C26 0.030(4) 0.079(7) 0.028(4) 0.007(4) 0.009(3) 0.004(4)
C27 0.024(4) 0.069(6) 0.036(4) 0.007(4) 0.019(3) 0.004(4)
C28 0.027(3) 0.027(3) 0.030(3) 0.003(3) 0.013(3) 0.003(3)
C29 0.025(4) 0.053(5) 0.046(5) -0.009(4) 0.015(3) -0.005(3)
C30 0.034(4) 0.078(7) 0.034(4) -0.011(4) 0.007(4) 0.000(4)
C31 0.029(4) 0.068(6) 0.032(4) 0.002(4) 0.011(3) 0.001(4)
C32 0.030(4) 0.031(4) 0.029(4) -0.008(3) 0.010(3) -0.001(3)
C33 0.026(3) 0.030(4) 0.031(4) -0.003(3) 0.013(3) -0.002(3)
C34 0.028(4) 0.033(4) 0.044(4) -0.003(3) 0.020(3) 0.002(3)
C35 0.020(3) 0.045(5) 0.053(5) -0.002(4) 0.017(4) 0.001(3)
C36 0.038(4) 0.044(5) 0.050(5) 0.009(4) 0.029(4) 0.000(3)
C37 0.030(4) 0.047(5) 0.041(4) 0.020(4) 0.020(3) 0.011(3)
C38 0.029(4) 0.030(4) 0.044(4) 0.011(3) 0.022(3) 0.006(3)
C39 0.045(5) 0.038(4) 0.038(4) 0.005(3) 0.029(4) -0.003(3)
C40 0.058(5) 0.049(5) 0.052(5) 0.014(4) 0.035(5) 0.012(4)
C41 0.070(7) 0.068(7) 0.047(5) 0.024(5) 0.031(5) 0.012(5)
C42 0.076(7) 0.055(6) 0.048(5) 0.004(4) 0.043(5) -0.009(5)
C43 0.059(6) 0.050(5) 0.047(5) 0.006(4) 0.038(4) 0.003(4)
C44 0.049(5) 0.043(5) 0.038(4) 0.004(3) 0.028(4) 0.001(4)
C45 0.036(4) 0.031(4) 0.039(4) -0.003(3) 0.024(4) -0.006(3)
C46 0.049(5) 0.038(5) 0.067(6) -0.011(4) 0.033(5) -0.002(4)
C47 0.064(6) 0.048(5) 0.057(6) -0.021(4) 0.028(5) -0.013(5)
C48 0.046(5) 0.045(5) 0.041(5) -0.009(4) 0.009(4) -0.017(4)
C49 0.044(5) 0.044(5) 0.051(5) 0.012(4) 0.023(4) 0.003(4)
C50 0.037(4) 0.039(4) 0.036(4) 0.002(3) 0.020(3) -0.002(3)
C51 0.056(5) 0.031(4) 0.055(5) 0.010(4) 0.034(4) 0.003(4)
C52 0.052(5) 0.029(4) 0.035(4) -0.002(3) 0.012(4) 0.000(3)
C53 0.065(6) 0.029(4) 0.054(5) -0.004(4) 0.024(5) 0.007(4)
C54 0.080(7) 0.039(5) 0.060(6) -0.001(4) 0.028(5) 0.001(5)
C55 0.110(10) 0.032(6) 0.192(15) 0.041(7) 0.090(11) -0.002(6)
C56 0.107(11) 0.049(7) 0.23(2) 0.044(9) 0.122(13) 0.017(7)
C57 0.036(5) 0.036(6) 0.046(6) 0.001(4) 0.026(5) -0.006(4)
C58 0.061(10) 0.045(9) 0.049(9) 0.005(7) 0.037(8) 0.007(8)
C59 0.049(8) 0.044(8) 0.038(8) -0.007(6) 0.018(7) 0.003(6)
C60 0.018(7) 0.031(7) 0.039(8) -0.004(6) 0.011(7) 0.009(6)
C61 0.041(8) 0.021(6) 0.041(8) 0.005(6) 0.026(6) 0.003(5)
C62 0.039(7) 0.029(6) 0.032(6) 0.003(5) 0.021(6) 0.004(5)
C63 0.036(5) 0.036(6) 0.046(6) 0.001(4) 0.026(5) -0.006(4)
C64 0.039(8) 0.074(11) 0.039(8) -0.003(7) 0.020(6) 0.000(7)
C65 0.040(7) 0.075(11) 0.035(7) 0.002(7) 0.026(6) 0.013(7)
C66 0.055(9) 0.024(7) 0.034(7) -0.009(5) 0.020(6) -0.010(6)
C67 0.037(6) 0.021(4) 0.095(9) -0.012(5) 0.029(5) 0.003(4)
C68 0.029(8) 0.114(16) 0.069(12) -0.022(11) 0.012(8) 0.011(9)
C69 0.033(7) 0.059(10) 0.065(10) -0.006(8) 0.021(7) 0.002(7)
C70 0.023(7) 0.023(6) 0.043(7) -0.003(5) 0.010(6) -0.003(5)
C71 0.047(8) 0.022(6) 0.040(9) -0.013(6) 0.026(7) -0.002(5)
C72 0.037(6) 0.021(4) 0.095(9) -0.012(5) 0.029(5) 0.003(4)
C73 0.053(11) 0.040(9) 0.093(14) 0.009(9) 0.050(11) 0.005(8)
C74 0.058(12) 0.12(2) 0.077(15) 0.014(14) 0.047(12) -0.018(13)
C75 0.036(8) 0.118(16) 0.041(9) 0.008(9) 0.016(7) 0.008(9)
C76 0.078(13) 0.029(7) 0.050(10) 0.006(7) 0.048(9) 0.009(8)
C57' 0.029(10) 0.018(9) 0.053(14) 0.004(9) 0.022(10) 0.010(7)
C58' 0.042(9) 0.050(10) 0.037(9) 0.002(7) 0.018(7) -0.002(7)
C59' 0.027(7) 0.070(11) 0.040(8) 0.010(7) 0.004(6) 0.000(7)
C60' 0.026(6) 0.027(6) 0.082(12) 0.016(7) 0.037(8) 0.007(5)
C61' 0.017(7) 0.028(8) 0.026(9) 0.006(6) 0.005(6) 0.006(6)
C62' 0.035(8) 0.027(7) 0.049(9) 0.004(6) 0.016(7) 0.010(6)
C63' 0.061(11) 0.033(8) 0.036(8) 0.009(7) 0.024(8) 0.012(8)
C64' 0.042(9) 0.050(10) 0.037(9) 0.002(7) 0.018(7) -0.002(7)
C65' 0.028(10) 0.065(15) 0.043(12) 0.007(11) 0.004(9) 0.004(10)
C66' 0.042(13) 0.009(8) 0.034(10) -0.008(7) 0.009(10) -0.002(9)
C67' 0.041(11) 0.072(15) 0.047(10) 0.022(9) 0.034(8) 0.019(9)
C68' 0.031(9) 0.103(17) 0.073(13) 0.025(12) 0.026(9) -0.003(9)
C69' 0.027(7) 0.070(11) 0.040(8) 0.010(7) 0.004(6) 0.000(7)
C70' 0.041(11) 0.072(15) 0.047(10) 0.022(9) 0.034(8) 0.019(9)
C71' 0.017(7) 0.028(8) 0.026(9) 0.006(6) 0.005(6) 0.006(6)
C72' 0.035(8) 0.027(7) 0.049(9) 0.004(6) 0.016(7) 0.010(6)
C73' 0.026(6) 0.027(6) 0.082(12) 0.016(7) 0.037(8) 0.007(5)
C74' 0.031(9) 0.103(17) 0.073(13) 0.025(12) 0.026(9) -0.003(9)
C75' 0.061(11) 0.033(8) 0.036(8) 0.009(7) 0.024(8) 0.012(8)
C76' 0.026(6) 0.027(6) 0.082(12) 0.016(7) 0.037(8) 0.007(5)

loop_
_atom_type_symbol
_atom_type_description
_atom_type_scat_dispersion_real
_atom_type_scat_dispersion_imag
_atom_type_scat_source
C C 0.0033 0.0016 'International Tables Vol C Tables 4.2.6.8 and 6.1.1.4'
H H 0.0000 0.0000 'International Tables Vol C Tables 4.2.6.8 and 6.1.1.4'
Br Br -0.2901 2.4595 'International Tables Vol C Tables 4.2.6.8 and 6.1.1.4'
Sb Sb -0.5866 1.5461 'International Tables Vol C Tables 4.2.6.8 and 6.1.1.4'

loop_
_geom_angle_atom_site_label_1
_geom_angle_atom_site_label_2
_geom_angle_atom_site_label_3
_geom_angle
C7 Sb1 C19 130.1(3)
C7 Sb1 C13 114.5(3)
C19 Sb1 C13 112.0(3)
C7 Sb1 C1 95.5(3)
C19 Sb1 C1 95.6(3)
C13 Sb1 C1 97.5(3)
C7 Sb1 Br1 83.8(2)
C19 Sb1 Br1 80.04(18)
C13 Sb1 Br1 88.6(2)
C1 Sb1 Br1 173.50(18)
C57 Sb2 C39 115.0(3)
C57 Sb2 C45 126.7(3)
C39 Sb2 C45 115.5(3)
C57 Sb2 C51 96.6(3)
C39 Sb2 C51 96.0(3)
C45 Sb2 C51 94.2(3)
C39 Sb2 C57' 130.1(4)
C45 Sb2 C57' 111.7(3)
C51 Sb2 C57' 95.9(4)
C57 Sb2 Br2 81.2(2)
C39 Sb2 Br2 86.2(2)
C45 Sb2 Br2 86.1(2)
C51 Sb2 Br2 177.4(2)
C57' Sb2 Br2 81.6(3)
C6 C1 C2 118.2(7)
C6 C1 Sb1 122.8(6)
C2 C1 Sb1 118.9(6)
C3 C2 C1 121.5(8)
C2 C3 C4 118.7(8)
C5 C4 C3 120.2(8)
C4 C5 C6 120.2(9)
C1 C6 C5 121.3(8)
C8 C7 C12 120.3(7)
C8 C7 Sb1 118.8(5)
C12 C7 Sb1 120.7(5)
C7 C8 C9 120.2(7)
C10 C9 C8 120.9(7)
C9 C10 C11 118.5(8)
C12 C11 C10 121.8(7)
C11 C12 C7 118.1(7)
C18 C13 C14 120.8(8)
C18 C13 Sb1 116.8(6)
C14 C13 Sb1 122.4(6)
C13 C14 C15 117.7(8)
C16 C15 C14 122.3(9)
C15 C16 C17 119.5(8)
C16 C17 C18 119.9(9)
C13 C18 C17 119.7(8)
C20 C19 C24 121.0(6)
C20 C19 Sb1 115.9(5)
C24 C19 Sb1 122.8(5)
C19 C20 C21 120.2(7)
C20 C21 C22 122.8(7)
C21 C22 C23 117.7(6)
C21 C22 C32 123.9(6)
C23 C22 C32 118.4(5)
C22 C23 C28 120.4(6)
C22 C23 C24 120.0(6)
C28 C23 C24 119.6(6)
C25 C24 C19 122.9(7)
C25 C24 C23 118.9(6)
C19 C24 C23 118.2(6)
C26 C25 C24 120.9(7)
C25 C26 C27 120.3(7)
C28 C27 C26 122.2(7)
C27 C28 C23 118.0(6)
C27 C28 C38 124.1(6)
C23 C28 C38 117.8(5)
C30 C29 C34 120.0
C31 C30 C29 120.0
C32 C31 C30 120.0
C33 C32 C31 120.0
C33 C32 C22 121.3(3)
C31 C32 C22 118.6(3)
C32 C33 C34 120.0
C32 C33 C38 120.0
C34 C33 C38 120.0
C35 C34 C33 120.0
C35 C34 C29 120.0
C33 C34 C29 120.0
C36 C35 C34 120.0
C37 C36 C35 120.0
C36 C37 C38 120.0
C37 C38 C33 120.0
C37 C38 C28 118.5(3)
C33 C38 C28 121.5(3)
C44 C39 C40 119.7(8)
C44 C39 Sb2 122.1(6)
C40 C39 Sb2 118.2(6)
C41 C40 C39 120.3(8)
C40 C41 C42 119.2(9)
C43 C42 C41 120.3(8)
C42 C43 C44 120.3(8)
C39 C44 C43 120.0(8)
C46 C45 C50 119.7(8)
C46 C45 Sb2 117.8(6)
C50 C45 Sb2 122.5(6)
C47 C46 C45 120.9(8)
C46 C47 C48 119.7(8)
C49 C48 C47 120.8(8)
C48 C49 C50 119.3(8)
C45 C50 C49 119.5(8)
C56 C51 C52 118.0(9)
C56 C51 Sb2 118.5(7)
C52 C51 Sb2 123.5(6)
C51 C52 C53 120.0(8)
C54 C53 C52 121.9(9)
C53 C54 C55 119.6(10)
C54 C55 C56 119.1(11)
C51 C56 C55 121.4(12)
C58 C57 C62 120.0
C58 C57 Sb2 114.4(3)
C62 C57 Sb2 125.2(3)
C59 C58 C57 120.0
C60 C59 C58 120.0
C59 C60 C61 120.0
C59 C60 C70 120.8(4)
C61 C60 C70 119.2(4)
C62 C61 C60 120.0
C62 C61 C66 120.0
C60 C61 C66 120.0
C63 C62 C61 120.0
C63 C62 C57 120.0
C61 C62 C57 120.0
C62 C63 C64 120.0
C65 C64 C63 120.0
C64 C65 C66 120.0
C65 C66 C61 120.0
C65 C66 C76 119.3(4)
C61 C66 C76 120.7(4)
C68 C67 C72 120.0
C69 C68 C67 120.0
C70 C69 C68 120.0
C69 C70 C71 120.0
C69 C70 C60 119.3(4)
C71 C70 C60 120.7(4)
C70 C71 C72 120.0
C70 C71 C76 120.0
C72 C71 C76 120.0
C73 C72 C71 120.0
C73 C72 C67 120.0
C71 C72 C67 120.0
C72 C73 C74 120.0
C75 C74 C73 120.0
C76 C75 C74 120.0
C75 C76 C71 120.0
C75 C76 C66 120.7(4)
C71 C76 C66 119.2(4)
C58' C57' C62' 120.0
C58' C57' Sb2 112.9(4)
C62' C57' Sb2 127.0(4)
C57' C58' C59' 120.0
C60' C59' C58' 120.0
C61' C60' C59' 120.0
C61' C60' C70' 118.7(6)
C59' C60' C70' 121.1(6)
C60' C61' C62' 120.0
C60' C61' C66' 120.0
C62' C61' C66' 120.0
C63' C62' C61' 120.0
C63' C62' C57' 120.0
C61' C62' C57' 120.0
C62' C63' C64' 120.0
C65' C64' C63' 120.0
C66' C65' C64' 120.0
C65' C66' C61' 120.0
C65' C66' C76' 119.2(6)
C61' C66' C76' 120.6(6)
C68' C67' C72' 120.0
C69' C68' C67' 120.0
C68' C69' C70' 120.0
C71' C70' C69' 120.0
C71' C70' C60' 121.0(6)
C69' C70' C60' 118.8(6)
C70' C71' C72' 120.0
C70' C71' C76' 120.0
C72' C71' C76' 120.0
C71' C72' C73' 120.0
C71' C72' C67' 120.0
C73' C72' C67' 120.0
C74' C73' C72' 120.0
C73' C74' C75' 120.0
C74' C75' C76' 120.0
C75' C76' C71' 120.0
C75' C76' C66' 121.4(6)
C71' C76' C66' 118.3(6)

loop_
_geom_bond_atom_site_label_1
_geom_bond_atom_site_label_2
_geom_bond_distance
Sb1 C7 2.115(8)
Sb1 C19 2.118(7)
Sb1 C13 2.140(8)
Sb1 C1 2.153(7)
Sb1 Br1 2.9211(11)
Sb2 C57 2.117(5)
Sb2 C39 2.119(8)
Sb2 C45 2.124(8)
Sb2 C51 2.171(8)
Sb2 C57' 2.175(8)
Sb2 Br2 2.8817(11)
C1 C6 1.370(11)
C1 C2 1.403(11)
C2 C3 1.384(13)
C3 C4 1.395(14)
C4 C5 1.378(14)
C5 C6 1.381(12)
C7 C8 1.370(10)
C7 C12 1.397(10)
C8 C9 1.376(11)
C9 C10 1.370(12)
C10 C11 1.386(11)
C11 C12 1.379(10)
C13 C18 1.372(11)
C13 C14 1.380(11)
C14 C15 1.381(11)
C15 C16 1.349(13)
C16 C17 1.371(14)
C17 C18 1.383(12)
C19 C20 1.367(10)
C19 C24 1.419(10)
C20 C21 1.388(10)
C21 C22 1.389(10)
C22 C23 1.432(10)
C22 C32 1.495(7)
C23 C28 1.434(9)
C23 C24 1.442(9)
C24 C25 1.403(10)
C25 C26 1.375(11)
C26 C27 1.394(11)
C27 C28 1.389(10)
C28 C38 1.505(7)
C29 C30 1.3900
C29 C34 1.3900
C30 C31 1.3900
C31 C32 1.3900
C32 C33 1.3900
C33 C34 1.3900
C33 C38 1.3900
C34 C35 1.3900
C35 C36 1.3900
C36 C37 1.3900
C37 C38 1.3900
C39 C44 1.375(11)
C39 C40 1.385(12)
C40 C41 1.383(13)
C41 C42 1.390(14)
C42 C43 1.364(13)
C43 C44 1.383(11)
C45 C46 1.374(11)
C45 C50 1.388(11)
C46 C47 1.366(13)
C47 C48 1.376(13)
C48 C49 1.373(13)
C49 C50 1.397(11)
C51 C56 1.344(14)
C51 C52 1.364(12)
C52 C53 1.382(11)
C53 C54 1.334(14)
C54 C55 1.335(16)
C55 C56 1.420(15)
C57 C58 1.3900
C57 C62 1.3900
C58 C59 1.3900
C59 C60 1.3900
C60 C61 1.3900
C60 C70 1.527(8)
C61 C62 1.3900
C61 C66 1.3900
C62 C63 1.3900
C63 C64 1.3900
C64 C65 1.3900
C65 C66 1.3900
C66 C76 1.527(8)
C67 C68 1.3900
C67 C72 1.3900
C68 C69 1.3900
C69 C70 1.3900
C70 C71 1.3900
C71 C72 1.3900
C71 C76 1.3900
C72 C73 1.3900
C73 C74 1.3900
C74 C75 1.3900
C75 C76 1.3900
C57' C58' 1.3900
C57' C62' 1.3900
C58' C59' 1.3900
C59' C60' 1.3900
C60' C61' 1.3900
C60' C70' 1.526(12)
C61' C62' 1.3900
C61' C66' 1.3900
C62' C63' 1.3900
C63' C64' 1.3900
C64' C65' 1.3900
C65' C66' 1.3900
C66' C76' 1.541(12)
C67' C68' 1.3900
C67' C72' 1.3900
C68' C69' 1.3900
C69' C70' 1.3900
C70' C71' 1.3900
C71' C72' 1.3900
C71' C76' 1.3900
C72' C73' 1.3900
C73' C74' 1.3900
C74' C75' 1.3900
C75' C76' 1.3900

loop_
_geom_torsion_atom_site_label_1
_geom_torsion_atom_site_label_2
_geom_torsion_atom_site_label_3
_geom_torsion_atom_site_label_4
_geom_torsion
C6 C1 C2 C3 -0.3(14)
Sb1 C1 C2 C3 176.3(7)
C1 C2 C3 C4 -0.2(15)
C2 C3 C4 C5 1.2(14)
C3 C4 C5 C6 -1.8(15)
C2 C1 C6 C5 -0.2(14)
Sb1 C1 C6 C5 -176.7(7)
C4 C5 C6 C1 1.3(16)
C12 C7 C8 C9 -4.2(12)
Sb1 C7 C8 C9 -178.1(6)
C7 C8 C9 C10 4.4(13)
C8 C9 C10 C11 -1.1(13)
C9 C10 C11 C12 -2.4(13)
C10 C11 C12 C7 2.6(12)
C8 C7 C12 C11 0.7(11)
Sb1 C7 C12 C11 174.5(6)
C18 C13 C14 C15 0.9(12)
Sb1 C13 C14 C15 -178.8(6)
C13 C14 C15 C16 -2.3(13)
C14 C15 C16 C17 1.6(14)
C15 C16 C17 C18 0.6(15)
C14 C13 C18 C17 1.3(13)
Sb1 C13 C18 C17 -179.0(7)
C16 C17 C18 C13 -2.1(15)
C24 C19 C20 C21 2.0(11)
Sb1 C19 C20 C21 -171.6(6)
C19 C20 C21 C22 -1.4(12)
C20 C21 C22 C23 -0.3(11)
C20 C21 C22 C32 177.7(6)
C21 C22 C23 C28 -178.6(7)
C32 C22 C23 C28 3.2(9)
C21 C22 C23 C24 1.4(10)
C32 C22 C23 C24 -176.8(6)
C20 C19 C24 C25 178.8(7)
Sb1 C19 C24 C25 -8.0(10)
C20 C19 C24 C23 -0.9(10)
Sb1 C19 C24 C23 172.3(5)
C22 C23 C24 C25 179.5(7)
C28 C23 C24 C25 -0.5(10)
C22 C23 C24 C19 -0.8(10)
C28 C23 C24 C19 179.2(6)
C19 C24 C25 C26 179.1(8)
C23 C24 C25 C26 -1.1(12)
C24 C25 C26 C27 1.8(14)
C25 C26 C27 C28 -0.7(14)
C26 C27 C28 C23 -0.9(12)
C26 C27 C28 C38 177.5(7)
C22 C23 C28 C27 -178.5(7)
C24 C23 C28 C27 1.5(10)
C22 C23 C28 C38 3.0(9)
C24 C23 C28 C38 -177.0(5)
C34 C29 C30 C31 0.0
C29 C30 C31 C32 0.0
C30 C31 C32 C33 0.0
C30 C31 C32 C22 175.8(4)
C21 C22 C32 C33 174.8(6)
C23 C22 C32 C33 -7.2(7)
C21 C22 C32 C31 -1.0(8)
C23 C22 C32 C31 177.0(5)
C31 C32 C33 C34 0.0
C22 C32 C33 C34 -175.7(4)
C31 C32 C33 C38 180.0
C22 C32 C33 C38 4.3(4)
C32 C33 C34 C35 180.0
C38 C33 C34 C35 0.0
C32 C33 C34 C29 0.0
C38 C33 C34 C29 180.0
C30 C29 C34 C35 180.0
C30 C29 C34 C33 0.0
C33 C34 C35 C36 0.0
C29 C34 C35 C36 180.0
C34 C35 C36 C37 0.0
C35 C36 C37 C38 0.0
C36 C37 C38 C33 0.0
C36 C37 C38 C28 177.7(4)
C32 C33 C38 C37 180.0
C34 C33 C38 C37 0.0
C32 C33 C38 C28 2.4(4)
C34 C33 C38 C28 -177.6(4)
C27 C28 C38 C37 -2.2(8)
C23 C28 C38 C37 176.3(5)
C27 C28 C38 C33 175.5(6)
C23 C28 C38 C33 -6.1(7)
C44 C39 C40 C41 -1.9(14)
Sb2 C39 C40 C41 179.0(7)
C39 C40 C41 C42 2.2(15)
C40 C41 C42 C43 0.4(15)
C41 C42 C43 C44 -3.2(14)
C40 C39 C44 C43 -0.9(13)
Sb2 C39 C44 C43 178.2(6)
C42 C43 C44 C39 3.4(13)
C50 C45 C46 C47 0.3(13)
Sb2 C45 C46 C47 -179.7(7)
C45 C46 C47 C48 -1.8(14)
C46 C47 C48 C49 0.8(14)
C47 C48 C49 C50 1.8(13)
C46 C45 C50 C49 2.3(11)
Sb2 C45 C50 C49 -177.7(6)
C48 C49 C50 C45 -3.3(12)
C56 C51 C52 C53 1.0(16)
Sb2 C51 C52 C53 -177.4(6)
C51 C52 C53 C54 -0.4(13)
C52 C53 C54 C55 -0.6(16)
C53 C54 C55 C56 1(2)
C52 C51 C56 C55 -1(2)
Sb2 C51 C56 C55 177.9(13)
C54 C55 C56 C51 0(3)
C62 C57 C58 C59 0.0
Sb2 C57 C58 C59 173.6(5)
C57 C58 C59 C60 0.0
C58 C59 C60 C61 0.0
C58 C59 C60 C70 178.7(7)
C59 C60 C61 C62 0.0
C70 C60 C61 C62 -178.7(7)
C59 C60 C61 C66 180.0
C70 C60 C61 C66 1.3(7)
C60 C61 C62 C63 180.0
C66 C61 C62 C63 0.0
C60 C61 C62 C57 0.0
C66 C61 C62 C57 180.0
C58 C57 C62 C63 180.0
Sb2 C57 C62 C63 7.2(6)
C58 C57 C62 C61 0.0
Sb2 C57 C62 C61 -172.8(6)
C61 C62 C63 C64 0.0
C57 C62 C63 C64 180.0
C62 C63 C64 C65 0.0
C63 C64 C65 C66 0.0
C64 C65 C66 C61 0.0
C64 C65 C66 C76 179.3(7)
C62 C61 C66 C65 0.0
C60 C61 C66 C65 180.0
C62 C61 C66 C76 -179.3(7)
C60 C61 C66 C76 0.7(7)
C72 C67 C68 C69 0.0
C67 C68 C69 C70 0.0
C68 C69 C70 C71 0.0
C68 C69 C70 C60 -179.9(7)
C59 C60 C70 C69 -0.5(6)
C61 C60 C70 C69 178.3(3)
C59 C60 C70 C71 179.6(3)
C61 C60 C70 C71 -1.7(7)
C69 C70 C71 C72 0.0
C60 C70 C71 C72 179.9(7)
C69 C70 C71 C76 180.0
C60 C70 C71 C76 -0.1(7)
C70 C71 C72 C73 180.0
C76 C71 C72 C73 0.0
C70 C71 C72 C67 0.0
C76 C71 C72 C67 180.0
C68 C67 C72 C73 180.0
C68 C67 C72 C71 0.0
C71 C72 C73 C74 0.0
C67 C72 C73 C74 180.0
C72 C73 C74 C75 0.0
C73 C74 C75 C76 0.0
C74 C75 C76 C71 0.0
C74 C75 C76 C66 178.0(7)
C70 C71 C76 C75 180.0
C72 C71 C76 C75 0.0
C70 C71 C76 C66 2.0(7)
C72 C71 C76 C66 -178.0(7)
C65 C66 C76 C75 0.3(6)
C61 C66 C76 C75 179.6(3)
C65 C66 C76 C71 178.3(3)
C61 C66 C76 C71 -2.4(8)
C62' C57' C58' C59' 0.0
Sb2 C57' C58' C59' -176.7(7)
C57' C58' C59' C60' 0.0
C58' C59' C60' C61' 0.0
C58' C59' C60' C70' 175.2(12)
C59' C60' C61' C62' 0.0
C70' C60' C61' C62' -175.3(11)
C59' C60' C61' C66' 180.0
C70' C60' C61' C66' 4.7(11)
C60' C61' C62' C63' 180.0
C66' C61' C62' C63' 0.0
C60' C61' C62' C57' 0.0
C66' C61' C62' C57' 180.0
C58' C57' C62' C63' 180.0
Sb2 C57' C62' C63' -3.8(8)
C58' C57' C62' C61' 0.0
Sb2 C57' C62' C61' 176.2(8)
C61' C62' C63' C64' 0.0
C57' C62' C63' C64' 180.0
C62' C63' C64' C65' 0.0
C63' C64' C65' C66' 0.0
C64' C65' C66' C61' 0.0
C64' C65' C66' C76' 174.3(10)
C60' C61' C66' C65' 180.0
C62' C61' C66' C65' 0.0
C60' C61' C66' C76' 5.7(11)
C62' C61' C66' C76' -174.3(11)
C72' C67' C68' C69' 0.0
C67' C68' C69' C70' 0.0
C68' C69' C70' C71' 0.0
C68' C69' C70' C60' 174.9(12)
C61' C60' C70' C71' -10.8(13)
C59' C60' C70' C71' 174.0(5)
C61' C60' C70' C69' 174.4(5)
C59' C60' C70' C69' -0.8(10)
C69' C70' C71' C72' 0.0
C60' C70' C71' C72' -174.8(12)
C69' C70' C71' C76' 180.0
C60' C70' C71' C76' 5.2(12)
C70' C71' C72' C73' 180.0
C76' C71' C72' C73' 0.0
C70' C71' C72' C67' 0.0
C76' C71' C72' C67' 180.0
C68' C67' C72' C71' 0.0
C68' C67' C72' C73' 180.0
C71' C72' C73' C74' 0.0
C67' C72' C73' C74' 180.0
C72' C73' C74' C75' 0.0
C73' C74' C75' C76' 0.0
C74' C75' C76' C71' 0.0
C74' C75' C76' C66' 174.6(11)
C70' C71' C76' C75' 180.0
C72' C71' C76' C75' 0.0
C70' C71' C76' C66' 5.2(11)
C72' C71' C76' C66' -174.8(11)
C65' C66' C76' C75' -0.2(10)
C61' C66' C76' C75' 174.1(5)
C65' C66' C76' C71' 174.5(5)
C61' C66' C76' C71' -11.2(11)

loop_
_platon_squeeze_void_nr
_platon_squeeze_void_average_x
_platon_squeeze_void_average_y
_platon_squeeze_void_average_z
_platon_squeeze_void_volume
_platon_squeeze_void_count_electrons
_platon_squeeze_void_content
1 0.400 0.000 -0.041 430 115 ' '
2 0.900 0.061 0.183 8 0 ' '
3 0.900 0.939 0.683 8 0 ' '

loop_
_cod_changelog_entry_id
_cod_changelog_entry_author
_cod_changelog_entry_date
_cod_changelog_entry_text
1 'Vaitkus, Antanas' 2022-06-28T16:55:00+03:00
;
 Removed the '_chemical_name_systematic' and '_chemical_name_common' data items
 that had incorrect values.
;
